data_7244572
loop_
_publ_author_name
'Zhang, Jinyan'
'Liang, Zhihan'
'Yang, Fei'
'JI, Shaochang'
'Lan, Ping'
'Liao, Ye-Xin'

_publ_section_title
;
 Unique sandwich structure of pyrazinamide-methylmalonic acid
 cocrystal&#xFF1A;ternary phase diagrams, characterization and property
 evaluation
;
_journal_name_full CrystEngComm
_journal_paper_doi 10.1039/D1CE01609A
_journal_year 2022
_chemical_formula_moiety 'C5 H5 N3 O, C4 H6 O4'
_chemical_formula_sum 'C9 H11 N3 O5'
_chemical_formula_weight 241.21
_space_group_crystal_system monoclinic
_space_group_IT_number 14
_space_group_name_Hall '-P 2ybc'
_space_group_name_H-M_alt 'P 1 21/c 1'
_atom_sites_solution_hydrogens geom
_atom_sites_solution_primary iterative
_audit_creation_date 2020-10-24
_audit_creation_method
;
Olex2 1.2
(compiled 2018.05.29 svn.r3508 for OlexSys, GUI svn.r5506)
;
_audit_update_record
;
2020-10-26 deposited with the CCDC.	2022-03-01 downloaded from the CCDC.
;
_cell_angle_alpha 90
_cell_angle_beta 102.170(3)
_cell_angle_gamma 90
_cell_formula_units_Z 4
_cell_length_a 9.7596(9)
_cell_length_b 6.3491(6)
_cell_length_c 18.2303(18)
_cell_measurement_reflns_used 4509
_cell_measurement_temperature 293(2)
_cell_measurement_theta_max 26.305
_cell_measurement_theta_min 3.406
_cell_volume 1104.25(18)
_computing_cell_refinement 'SAINT V8.38A (?, 2016)'
_computing_data_reduction 'SAINT V8.38A (?, 2016)'
_computing_molecular_graphics 'Olex2 (Dolomanov et al., 2009)'
_computing_publication_material 'Olex2 (Dolomanov et al., 2009)'
_computing_structure_refinement 'XL (Sheldrick, 2008)'
_computing_structure_solution
;
Superflip (Palatinus & Chapuis, 2007;Palatinus & van der Lee, 2008;
Palatinus et al., 2012)
;
_diffrn_ambient_temperature 293(2)
_diffrn_measured_fraction_theta_full 0.998
_diffrn_measured_fraction_theta_max 0.995
_diffrn_measurement_device_type 'CCD area detector'
_diffrn_measurement_method 'phi and omega scans'
_diffrn_radiation_monochromator graphite
_diffrn_radiation_type MoK\a
_diffrn_radiation_wavelength 0.71073
_diffrn_reflns_av_R_equivalents 0.0512
_diffrn_reflns_av_unetI/netI 0.0433
_diffrn_reflns_Laue_measured_fraction_full 0.998
_diffrn_reflns_Laue_measured_fraction_max 0.995
_diffrn_reflns_limit_h_max 12
_diffrn_reflns_limit_h_min -12
_diffrn_reflns_limit_k_max 7
_diffrn_reflns_limit_k_min -8
_diffrn_reflns_limit_l_max 23
_diffrn_reflns_limit_l_min -23
_diffrn_reflns_number 16548
_diffrn_reflns_point_group_measured_fraction_full 0.998
_diffrn_reflns_point_group_measured_fraction_max 0.995
_diffrn_reflns_theta_full 25.242
_diffrn_reflns_theta_max 27.487
_diffrn_reflns_theta_min 3.406
_exptl_absorpt_coefficient_mu 0.120
_exptl_absorpt_correction_T_max 0.7456
_exptl_absorpt_correction_T_min 0.7042
_exptl_absorpt_correction_type multi-scan
_exptl_absorpt_process_details
;
SADABS-2016/2 (Bruker,2016/2) was used for absorption correction.
wR2(int) was 0.0631 before and 0.0566 after correction.
The Ratio of minimum to maximum transmission is 0.9445.
The \l/2 correction factor is Not present.
;
_exptl_crystal_colour colorless
_exptl_crystal_density_diffrn 1.451
_exptl_crystal_description block
_exptl_crystal_F_000 504
_exptl_crystal_recrystallization_method 'Re-crystallisation from solvent: acetonitrile'
_exptl_crystal_size_max 0.25
_exptl_crystal_size_mid 0.18
_exptl_crystal_size_min 0.11
_refine_diff_density_max 0.168
_refine_diff_density_min -0.239
_refine_diff_density_rms 0.046
_refine_ls_extinction_method none
_refine_ls_goodness_of_fit_ref 1.016
_refine_ls_hydrogen_treatment constr
_refine_ls_matrix_type full
_refine_ls_number_parameters 157
_refine_ls_number_reflns 2526
_refine_ls_number_restraints 0
_refine_ls_restrained_S_all 1.016
_refine_ls_R_factor_all 0.0974
_refine_ls_R_factor_gt 0.0508
_refine_ls_shift/su_max 0.000
_refine_ls_shift/su_mean 0.000
_refine_ls_structure_factor_coef Fsqd
_refine_ls_weighting_details 'w=1/[\s^2^(Fo^2^)+(0.0551P)^2^+0.2673P] where P=(Fo^2^+2Fc^2^)/3'
_refine_ls_weighting_scheme calc
_refine_ls_wR_factor_gt 0.1047
_refine_ls_wR_factor_ref 0.1209
_reflns_Friedel_coverage 0.000
_reflns_number_gt 1647
_reflns_number_total 2526
_reflns_threshold_expression 'I > 2\s(I)'
_cod_data_source_file d1ce01609a2.cif
_cod_data_source_block 111
_cod_database_code 7244572
_shelx_shelxl_version_number 2018/3
_shelx_space_group_comment
;
The symmetry employed for this shelxl refinement is uniquely defined
by the following loop, which should always be used as a source of
symmetry information in preference to the above space-group names.
They are only intended as comments.
;
_shelx_estimated_absorpt_t_max 0.987
_shelx_estimated_absorpt_t_min 0.971
_olex2_refinement_description
;
1. Fixed Uiso
 At 1.2 times of:
  All C(H) groups, All N(H,H) groups
 At 1.5 times of:
  All C(H,H,H) groups, All O(H) groups
2.a Ternary CH refined with riding coordinates:
 C7(H7)
2.b Aromatic/amide H refined with riding coordinates:
 C3(H3), C5(H5), C4(H4)
2.c X=CH2 refined with riding coordinates:
 N1(H1A,H1B)
2.d Idealised Me refined as rotating group:
 C9(H9A,H9B,H9C)
2.e Idealised tetrahedral OH refined as rotating group:
 O5(H5A), O3(H3A)
;
_olex2_submission_special_instructions 'No special instructions were received'

loop_
_space_group_symop_operation_xyz
'x, y, z'
'-x, y+1/2, -z+1/2'
'-x, -y, -z'
'x, -y-1/2, z-1/2'

loop_
_atom_site_label
_atom_site_type_symbol
_atom_site_fract_x
_atom_site_fract_y
_atom_site_fract_z
_atom_site_U_iso_or_equiv
_atom_site_adp_type
_atom_site_occupancy
_atom_site_site_symmetry_order
_atom_site_calc_flag
_atom_site_refinement_flags_posn
_atom_site_refinement_flags_adp
_atom_site_refinement_flags_occupancy
_atom_site_disorder_assembly
_atom_site_disorder_group
O1 O 0.29623(13) 0.5264(2) 0.67702(7) 0.0431(4) Uani 1 1 d . . . . .
O5 O 0.41212(13) 0.2299(2) 0.28527(9) 0.0536(4) Uani 1 1 d . . . . .
H5A H 0.369731 0.161377 0.249480 0.080 Uiso 1 1 calc GR . . . .
O4 O 0.20255(13) 0.3658(2) 0.27940(8) 0.0535(4) Uani 1 1 d . . . . .
O2 O 0.23784(18) 0.5305(2) 0.46082(9) 0.0653(5) Uani 1 1 d . . . . .
O3 O 0.37461(17) 0.2503(2) 0.46768(9) 0.0607(4) Uani 1 1 d . . . . .
H3A H 0.333288 0.215011 0.500495 0.091 Uiso 1 1 calc GR . . . .
N2 N 0.02327(16) 0.9003(3) 0.63094(9) 0.0429(4) Uani 1 1 d . . . . .
N1 N 0.08030(16) 0.5281(3) 0.70261(9) 0.0447(4) Uani 1 1 d . . . . .
H1A H 0.094224 0.411467 0.727062 0.054 Uiso 1 1 calc R . . . .
H1B H 0.001233 0.592038 0.697775 0.054 Uiso 1 1 calc R . . . .
N3 N 0.22194(19) 1.0911(3) 0.56338(9) 0.0480(4) Uani 1 1 d . . . . .
C8 C 0.32560(17) 0.3579(3) 0.30812(9) 0.0320(4) Uani 1 1 d . . . . .
C1 C 0.18002(18) 0.6086(3) 0.67258(10) 0.0342(4) Uani 1 1 d . . . . .
C7 C 0.39116(18) 0.4946(3) 0.37402(10) 0.0343(4) Uani 1 1 d . . . . .
H7 H 0.492082 0.466380 0.387361 0.041 Uiso 1 1 calc R . . . .
C2 C 0.14792(18) 0.8131(3) 0.63211(9) 0.0338(4) Uani 1 1 d . . . . .
C6 C 0.32524(19) 0.4315(3) 0.43909(10) 0.0373(4) Uani 1 1 d . . . . .
C3 C 0.2465(2) 0.9072(3) 0.59846(11) 0.0427(5) Uani 1 1 d . . . . .
H3 H 0.331949 0.840334 0.600407 0.051 Uiso 1 1 calc R . . . .
C5 C 0.0009(2) 1.0853(3) 0.59638(12) 0.0503(5) Uani 1 1 d . . . . .
H5 H -0.084103 1.153277 0.594667 0.060 Uiso 1 1 calc R . . . .
C4 C 0.0988(2) 1.1798(3) 0.56312(11) 0.0488(5) Uani 1 1 d . . . . .
H4 H 0.078190 1.309584 0.539760 0.059 Uiso 1 1 calc R . . . .
C9 C 0.3680(2) 0.7266(3) 0.35481(12) 0.0489(5) Uani 1 1 d . . . . .
H9A H 0.416549 0.763397 0.315956 0.073 Uiso 1 1 calc GR . . . .
H9B H 0.403359 0.810091 0.398626 0.073 Uiso 1 1 calc GR . . . .
H9C H 0.269618 0.752955 0.337704 0.073 Uiso 1 1 calc GR . . . .

loop_
_atom_site_aniso_label
_atom_site_aniso_U_11
_atom_site_aniso_U_22
_atom_site_aniso_U_33
_atom_site_aniso_U_23
_atom_site_aniso_U_13
_atom_site_aniso_U_12
O1 0.0348(7) 0.0458(8) 0.0513(8) 0.0131(7) 0.0147(6) 0.0066(6)
O5 0.0321(7) 0.0599(9) 0.0692(10) -0.0301(8) 0.0117(7) 0.0003(7)
O4 0.0319(7) 0.0692(10) 0.0561(9) -0.0166(8) 0.0020(6) 0.0078(7)
O2 0.0876(11) 0.0565(9) 0.0658(10) 0.0160(8) 0.0478(9) 0.0271(9)
O3 0.0716(11) 0.0527(9) 0.0632(10) 0.0258(8) 0.0264(8) 0.0220(8)
N2 0.0413(9) 0.0425(9) 0.0441(9) -0.0037(8) 0.0073(7) 0.0088(8)
N1 0.0354(9) 0.0436(9) 0.0579(11) 0.0100(8) 0.0159(8) 0.0056(8)
N3 0.0633(11) 0.0384(9) 0.0420(10) 0.0051(8) 0.0107(8) 0.0057(9)
C8 0.0289(9) 0.0355(10) 0.0341(10) 0.0031(8) 0.0126(8) 0.0015(8)
C1 0.0321(10) 0.0374(10) 0.0325(10) -0.0033(8) 0.0056(7) 0.0004(8)
C7 0.0299(9) 0.0365(10) 0.0367(10) -0.0008(8) 0.0071(7) 0.0021(8)
C2 0.0368(10) 0.0349(10) 0.0285(9) -0.0051(8) 0.0046(7) 0.0026(8)
C6 0.0415(11) 0.0354(10) 0.0335(10) 0.0014(8) 0.0046(8) 0.0041(9)
C3 0.0469(11) 0.0389(11) 0.0423(11) 0.0038(9) 0.0097(9) 0.0083(9)
C5 0.0568(13) 0.0444(12) 0.0476(12) -0.0031(10) 0.0060(10) 0.0197(10)
C4 0.0699(15) 0.0353(11) 0.0383(11) 0.0010(9) 0.0045(10) 0.0105(11)
C9 0.0596(13) 0.0383(11) 0.0521(12) 0.0058(10) 0.0192(10) -0.0017(10)

loop_
_atom_type_symbol
_atom_type_description
_atom_type_scat_dispersion_real
_atom_type_scat_dispersion_imag
_atom_type_scat_source
C C 0.0033 0.0016 'International Tables Vol C Tables 4.2.6.8 and 6.1.1.4'
H H 0.0000 0.0000 'International Tables Vol C Tables 4.2.6.8 and 6.1.1.4'
N N 0.0061 0.0033 'International Tables Vol C Tables 4.2.6.8 and 6.1.1.4'
O O 0.0106 0.0060 'International Tables Vol C Tables 4.2.6.8 and 6.1.1.4'

loop_
_geom_angle_atom_site_label_1
_geom_angle_atom_site_label_2
_geom_angle_atom_site_label_3
_geom_angle
_geom_angle_site_symmetry_1
_geom_angle_site_symmetry_3
_geom_angle_publ_flag
C8 O5 H5A 109.5 . . ?
C6 O3 H3A 109.5 . . ?
C5 N2 C2 115.63(18) . . ?
H1A N1 H1B 120.0 . . ?
C1 N1 H1A 120.0 . . ?
C1 N1 H1B 120.0 . . ?
C4 N3 C3 116.48(18) . . ?
O5 C8 C7 114.74(15) . . ?
O4 C8 O5 122.74(17) . . ?
O4 C8 C7 122.51(16) . . ?
O1 C1 N1 123.90(17) . . ?
O1 C1 C2 119.57(16) . . ?
N1 C1 C2 116.53(16) . . ?
C8 C7 H7 109.1 . . ?
C8 C7 C6 106.95(14) . . ?
C8 C7 C9 110.87(15) . . ?
C6 C7 H7 109.1 . . ?
C6 C7 C9 111.68(15) . . ?
C9 C7 H7 109.1 . . ?
N2 C2 C1 117.69(16) . . ?
N2 C2 C3 122.15(17) . . ?
C3 C2 C1 120.15(16) . . ?
O2 C6 O3 123.96(18) . . ?
O2 C6 C7 124.83(17) . . ?
O3 C6 C7 111.19(16) . . ?
N3 C3 C2 121.48(18) . . ?
N3 C3 H3 119.3 . . ?
C2 C3 H3 119.3 . . ?
N2 C5 H5 118.8 . . ?
N2 C5 C4 122.39(19) . . ?
C4 C5 H5 118.8 . . ?
N3 C4 C5 121.84(19) . . ?
N3 C4 H4 119.1 . . ?
C5 C4 H4 119.1 . . ?
C7 C9 H9A 109.5 . . ?
C7 C9 H9B 109.5 . . ?
C7 C9 H9C 109.5 . . ?
H9A C9 H9B 109.5 . . ?
H9A C9 H9C 109.5 . . ?
H9B C9 H9C 109.5 . . ?

loop_
_geom_bond_atom_site_label_1
_geom_bond_atom_site_label_2
_geom_bond_distance
_geom_bond_site_symmetry_2
_geom_bond_publ_flag
O1 C1 1.236(2) . ?
O5 H5A 0.8200 . ?
O5 C8 1.302(2) . ?
O4 C8 1.206(2) . ?
O2 C6 1.193(2) . ?
O3 H3A 0.8200 . ?
O3 C6 1.312(2) . ?
N2 C2 1.333(2) . ?
N2 C5 1.329(3) . ?
N1 H1A 0.8600 . ?
N1 H1B 0.8600 . ?
N1 C1 1.316(2) . ?
N3 C3 1.329(2) . ?
N3 C4 1.326(3) . ?
C8 C7 1.511(2) . ?
C1 C2 1.494(3) . ?
C7 H7 0.9800 . ?
C7 C6 1.518(2) . ?
C7 C9 1.520(3) . ?
C2 C3 1.381(3) . ?
C3 H3 0.9300 . ?
C5 H5 0.9300 . ?
C5 C4 1.372(3) . ?
C4 H4 0.9300 . ?
C9 H9A 0.9600 . ?
C9 H9B 0.9600 . ?
C9 H9C 0.9600 . ?

loop_
_geom_torsion_atom_site_label_1
_geom_torsion_atom_site_label_2
_geom_torsion_atom_site_label_3
_geom_torsion_atom_site_label_4
_geom_torsion
_geom_torsion_site_symmetry_1
_geom_torsion_site_symmetry_2
_geom_torsion_site_symmetry_3
_geom_torsion_site_symmetry_4
_geom_torsion_publ_flag
O1 C1 C2 N2 -177.60(16) . . . . ?
O1 C1 C2 C3 1.4(3) . . . . ?
O5 C8 C7 C6 -115.46(17) . . . . ?
O5 C8 C7 C9 122.57(18) . . . . ?
O4 C8 C7 C6 64.0(2) . . . . ?
O4 C8 C7 C9 -58.0(2) . . . . ?
N2 C2 C3 N3 0.4(3) . . . . ?
N2 C5 C4 N3 0.2(3) . . . . ?
N1 C1 C2 N2 1.5(2) . . . . ?
N1 C1 C2 C3 -179.44(17) . . . . ?
C8 C7 C6 O2 -103.8(2) . . . . ?
C8 C7 C6 O3 74.74(18) . . . . ?
C1 C2 C3 N3 -178.63(16) . . . . ?
C2 N2 C5 C4 0.8(3) . . . . ?
C3 N3 C4 C5 -0.9(3) . . . . ?
C5 N2 C2 C1 177.94(16) . . . . ?
C5 N2 C2 C3 -1.1(3) . . . . ?
C4 N3 C3 C2 0.7(3) . . . . ?
C9 C7 C6 O2 17.6(3) . . . . ?
C9 C7 C6 O3 -163.81(17) . . . . ?
